data_2200883
loop_
_publ_author_name
'Li, Xingshu'
'Jia, Xian'
'Zhou, Zhongyuan'

_publ_section_title (1<i>R</i>,2<i>S</i>)-3-Methyl-2-(<i>p</i>-methylphenylsulfonylamino)-1-phenylbutan-1-ol
_journal_issue 3
_journal_name_full 'Acta Crystallographica Section E'
_journal_page_first o232
_journal_page_last o234
_journal_paper_doi 10.1107/S1600536802002222
_journal_volume 58
_journal_year 2002
_chemical_formula_iupac 'C18 H23 N O3 S'
_chemical_formula_moiety 'C18 H23 N O3 S'
_chemical_formula_sum 'C18 H23 N O3 S'
_chemical_formula_weight 333.43
_chemical_name_systematic
;
(1R,2S)-3-Methyl-2-(p-methylphenylsulfonylamino)-1-phenylbutan-1-ol
;
_space_group_IT_number 19
_symmetry_cell_setting orthorhombic
_symmetry_space_group_name_Hall 'P 2ac 2ab'
_symmetry_space_group_name_H-M 'P 21 21 21'
_atom_sites_solution_hydrogens geom
_atom_sites_solution_primary direct
_atom_sites_solution_secondary difmap
_cell_angle_alpha 90.00
_cell_angle_beta 90.00
_cell_angle_gamma 90.00
_cell_formula_units_Z 4
_cell_length_a 5.7407(6)
_cell_length_b 13.0939(14)
_cell_length_c 22.846(2)
_cell_measurement_reflns_used 3782
_cell_measurement_temperature 294(2)
_cell_measurement_theta_max 27.5
_cell_measurement_theta_min 1
_cell_volume 1717.3(3)
_computing_cell_refinement SMART
_computing_data_collection 'SMART (Bruker, 1995)'
_computing_data_reduction 'SHELXTL (Bruker, 1995)'
_computing_molecular_graphics SHELXTL
_computing_publication_material SHELXTL
_computing_structure_refinement 'SHELXL97 (Sheldrick, 1997)'
_computing_structure_solution 'SHELXS97 (Sheldrick, 1990)'
_diffrn_ambient_temperature 294(2)
_diffrn_measured_fraction_theta_full .998
_diffrn_measured_fraction_theta_max .998
_diffrn_measurement_device_type 'Bruker CCD Area Detector'
_diffrn_measurement_method '\f and \w'
_diffrn_radiation_monochromator graphite
_diffrn_radiation_source 'fine-focus sealed tube'
_diffrn_radiation_type MoK\a
_diffrn_radiation_wavelength .71073
_diffrn_reflns_av_R_equivalents .063
_diffrn_reflns_av_sigmaI/netI .0951
_diffrn_reflns_limit_h_max 7
_diffrn_reflns_limit_h_min -7
_diffrn_reflns_limit_k_max 17
_diffrn_reflns_limit_k_min -16
_diffrn_reflns_limit_l_max 29
_diffrn_reflns_limit_l_min -24
_diffrn_reflns_number 11860
_diffrn_reflns_theta_full 27.55
_diffrn_reflns_theta_max 27.55
_diffrn_reflns_theta_min 3.09
_diffrn_standards_decay_% 0
_diffrn_standards_number 0
_exptl_absorpt_coefficient_mu .203
_exptl_absorpt_correction_T_max .976
_exptl_absorpt_correction_T_min .953
_exptl_absorpt_correction_type empirical
_exptl_absorpt_process_details '(SADABS; Sheldrick, 1996)'
_exptl_crystal_colour colorless
_exptl_crystal_density_diffrn 1.290
_exptl_crystal_density_method 'not measured'
_exptl_crystal_description block
_exptl_crystal_F_000 712
_exptl_crystal_size_max .24
_exptl_crystal_size_mid .20
_exptl_crystal_size_min .12
_refine_diff_density_max .22
_refine_diff_density_min -.31
_refine_ls_abs_structure_details 'Flack (1983)'
_refine_ls_abs_structure_Flack .06(9)
_refine_ls_extinction_method none
_refine_ls_goodness_of_fit_ref .89
_refine_ls_hydrogen_treatment riding
_refine_ls_matrix_type full
_refine_ls_number_parameters 208
_refine_ls_number_reflns 3952
_refine_ls_number_restraints 0
_refine_ls_restrained_S_all .89
_refine_ls_R_factor_all .094
_refine_ls_R_factor_gt .045
_refine_ls_shift/su_max <0.001
_refine_ls_shift/su_mean <0.001
_refine_ls_structure_factor_coef Fsqd
_refine_ls_weighting_details 'calc w = 1/[\s^2^(Fo^2^)+(0.03P)^2^] where P = (Fo^2^+2Fc^2^)/3'
_refine_ls_weighting_scheme calc
_refine_ls_wR_factor_gt .078
_refine_ls_wR_factor_ref .089
_reflns_number_gt 2225
_reflns_number_total 3952
_reflns_threshold_expression I>2\s(I)
_cod_data_source_file ci6097.cif
_cod_data_source_block I
_cod_database_code 2200883

loop_
_symmetry_equiv_pos_as_xyz
'x, y, z'
'-x+1/2, -y, z+1/2'
'-x, y+1/2, -z+1/2'
'x+1/2, -y+1/2, -z'

loop_
_atom_site_label
_atom_site_fract_x
_atom_site_fract_y
_atom_site_fract_z
_atom_site_U_iso_or_equiv
_atom_site_adp_type
_atom_site_calc_flag
_atom_site_refinement_flags
_atom_site_occupancy
_atom_site_disorder_assembly
_atom_site_disorder_group
_atom_site_type_symbol
S1 .56193(12) .64985(5) .19743(3) .03707(18) Uani d . 1 . . S
O1 1.1936(3) .40088(15) .23822(8) .0510(6) Uani d . 1 . . O
H1A 1.2192 .3487 .2570 .077 Uiso calc R 1 . . H
O2 .7680(3) .71264(13) .19693(8) .0446(5) Uani d . 1 . . O
O3 .3652(3) .68540(14) .23001(8) .0504(5) Uani d . 1 . . O
N1 .6395(4) .53862(15) .21918(8) .0354(6) Uani d . 1 . . N
H1B .5389 .4903 .2162 .042 Uiso calc R 1 . . H
C1 .8692(4) .5123(2) .24380(10) .0344(7) Uani d . 1 . . C
H1C .9813 .5619 .2284 .041 Uiso calc R 1 . . H
C2 .9494(5) .40579(19) .22344(11) .0368(6) Uani d . 1 . . C
H2B .8664 .3543 .2465 .044 Uiso calc R 1 . . H
C3 .9113(5) .38307(19) .15951(12) .0374(7) Uani d . 1 . . C
C4 .7096(5) .3352(2) .14207(13) .0501(8) Uani d . 1 . . C
H4A .5978 .3183 .1699 .060 Uiso calc R 1 . . H
C5 .6701(6) .3117(2) .08365(14) .0616(10) Uani d . 1 . . C
H5A .5315 .2806 .0724 .074 Uiso calc R 1 . . H
C6 .8363(7) .3346(3) .04267(14) .0654(10) Uani d . 1 . . C
H6A .8118 .3178 .0036 .078 Uiso calc R 1 . . H
C7 1.0390(6) .3822(2) .05911(14) .0615(9) Uani d . 1 . . C
H7A 1.1503 .3988 .0311 .074 Uiso calc R 1 . . H
C8 1.0778(5) .4056(2) .11738(12) .0474(7) Uani d . 1 . . C
H8A 1.2166 .4368 .1284 .057 Uiso calc R 1 . . H
C9 .8739(5) .5215(2) .31081(11) .0462(7) Uani d . 1 . . C
H9A 1.0211 .4914 .3240 .055 Uiso calc R 1 . . H
C10 .8732(7) .6317(3) .33145(13) .0778(11) Uani d . 1 . . C
H10A .8758 .6334 .3735 .117 Uiso calc R 1 . . H
H10B .7351 .6651 .3175 .117 Uiso calc R 1 . . H
H10C 1.0081 .6661 .3164 .117 Uiso calc R 1 . . H
C11 .6800(6) .4621(3) .34030(13) .0755(11) Uani d . 1 . . C
H11A .6930 .4693 .3820 .113 Uiso calc R 1 . . H
H11B .6922 .3913 .3300 .113 Uiso calc R 1 . . H
H11C .5320 .4882 .3276 .113 Uiso calc R 1 . . H
C12 .4688(4) .63533(19) .12435(11) .0352(6) Uani d . 1 . . C
C13 .2579(5) .6742(2) .10686(12) .0453(8) Uani d . 1 . . C
H13A .1593 .7051 .1339 .054 Uiso calc R 1 . . H
C14 .1937(5) .6671(2) .04886(13) .0517(8) Uani d . 1 . . C
H14A .0510 .6938 .0372 .062 Uiso calc R 1 . . H
C15 .3346(6) .6217(2) .00783(12) .0503(9) Uani d . 1 . . C
C16 .5444(6) .5820(2) .02646(12) .0534(8) Uani d . 1 . . C
H16A .6416 .5502 -.0005 .064 Uiso calc R 1 . . H
C17 .6132(5) .5884(2) .08412(12) .0454(8) Uani d . 1 . . C
H17A .7555 .5613 .0959 .055 Uiso calc R 1 . . H
C18 .2583(6) .6113(3) -.05538(13) .0811(12) Uani d . 1 . . C
H18A .1086 .6429 -.0604 .122 Uiso calc R 1 . . H
H18B .2480 .5403 -.0655 .122 Uiso calc R 1 . . H
H18C .3698 .6442 -.0804 .122 Uiso calc R 1 . . H

loop_
_atom_site_aniso_label
_atom_site_aniso_U_11
_atom_site_aniso_U_22
_atom_site_aniso_U_33
_atom_site_aniso_U_12
_atom_site_aniso_U_13
_atom_site_aniso_U_23
S1 .0363(4) .0354(4) .0395(4) .0024(4) -.0007(4) -.0023(3)
O1 .0383(12) .0489(13) .0660(14) .0020(10) -.0122(11) .0113(11)
O2 .0450(11) .0342(11) .0546(12) -.0062(9) -.0091(11) -.0013(10)
O3 .0488(12) .0535(14) .0490(11) .0157(10) .0062(10) -.0082(9)
N1 .0318(13) .0300(12) .0443(13) -.0027(10) -.0062(10) -.0005(10)
C1 .0307(15) .0368(16) .0356(16) -.0030(12) -.0020(13) .0038(12)
C2 .0312(15) .0344(16) .0448(17) .0010(14) -.0033(14) .0030(13)
C3 .0336(17) .0311(16) .0476(17) .0045(14) .0013(16) -.0024(12)
C4 .0442(19) .052(2) .054(2) -.0021(17) .0048(15) -.0114(16)
C5 .050(2) .066(2) .069(2) .0006(17) -.0057(19) -.0276(19)
C6 .073(3) .071(3) .052(2) .010(2) .000(2) -.0198(18)
C7 .064(2) .063(2) .058(2) .012(2) .013(2) -.0052(17)
C8 .0416(18) .0438(17) .057(2) .0009(17) .0039(18) -.0010(14)
C9 .0494(19) .0530(19) .0362(17) -.0007(15) -.0073(15) .0047(14)
C10 .116(3) .068(3) .049(2) -.014(2) -.003(2) -.0150(16)
C11 .086(3) .092(3) .049(2) -.015(2) .010(2) .010(2)
C12 .0316(15) .0358(16) .0382(16) .0004(14) -.0025(13) .0022(12)
C13 .0396(17) .049(2) .0477(19) .0028(15) .0019(15) .0048(14)
C14 .0394(18) .060(2) .055(2) .0081(17) -.0106(16) .0095(17)
C15 .054(2) .055(2) .0421(19) -.0066(17) -.0120(17) .0039(15)
C16 .057(2) .064(2) .0390(19) .009(2) .0028(17) .0003(15)
C17 .0405(18) .0540(19) .0417(18) .0072(16) .0003(16) .0047(14)
C18 .083(3) .109(3) .051(2) .000(3) -.0253(19) -.001(2)

loop_
_atom_type_symbol
_atom_type_description
_atom_type_scat_dispersion_real
_atom_type_scat_dispersion_imag
_atom_type_scat_source
C C .0033 .0016 'International Tables Vol C Tables 4.2.6.8 and 6.1.1.4'
H H .0000 .0000 'International Tables Vol C Tables 4.2.6.8 and 6.1.1.4'
N N .0061 .0033 'International Tables Vol C Tables 4.2.6.8 and 6.1.1.4'
O O .0106 .0060 'International Tables Vol C Tables 4.2.6.8 and 6.1.1.4'
S S .1246 .1234 'International Tables Vol C Tables 4.2.6.8 and 6.1.1.4'

loop_
_geom_angle_atom_site_label_1
_geom_angle_atom_site_label_2
_geom_angle_atom_site_label_3
_geom_angle
O3 S1 O2 117.84(11)
O3 S1 N1 110.74(11)
O2 S1 N1 107.03(11)
O3 S1 C12 106.74(12)
O2 S1 C12 107.64(12)
N1 S1 C12 106.26(11)
C2 O1 H1A 109.5
C1 N1 S1 125.41(17)
C1 N1 H1B 117.3
S1 N1 H1B 117.3
N1 C1 C9 112.2(2)
N1 C1 C2 111.3(2)
C9 C1 C2 111.5(2)
N1 C1 H1C 107.2
C9 C1 H1C 107.2
C2 C1 H1C 107.2
O1 C2 C3 111.0(2)
O1 C2 C1 105.1(2)
C3 C2 C1 115.3(2)
O1 C2 H2B 108.4
C3 C2 H2B 108.4
C1 C2 H2B 108.4
C4 C3 C8 118.4(3)
C4 C3 C2 119.5(3)
C8 C3 C2 122.0(3)
C3 C4 C5 121.1(3)
C3 C4 H4A 119.4
C5 C4 H4A 119.4
C6 C5 C4 119.6(3)
C6 C5 H5A 120.2
C4 C5 H5A 120.2
C5 C6 C7 120.2(3)
C5 C6 H6A 119.9
C7 C6 H6A 119.9
C6 C7 C8 120.0(3)
C6 C7 H7A 120.0
C8 C7 H7A 120.0
C7 C8 C3 120.6(3)
C7 C8 H8A 119.7
C3 C8 H8A 119.7
C11 C9 C10 110.3(3)
C11 C9 C1 112.9(2)
C10 C9 C1 112.6(2)
C11 C9 H9A 106.9
C10 C9 H9A 106.9
C1 C9 H9A 106.9
C9 C10 H10A 109.5
C9 C10 H10B 109.5
H10A C10 H10B 109.5
C9 C10 H10C 109.5
H10A C10 H10C 109.5
H10B C10 H10C 109.5
C9 C11 H11A 109.5
C9 C11 H11B 109.5
H11A C11 H11B 109.5
C9 C11 H11C 109.5
H11A C11 H11C 109.5
H11B C11 H11C 109.5
C13 C12 C17 120.0(3)
C13 C12 S1 120.2(2)
C17 C12 S1 119.7(2)
C12 C13 C14 119.4(3)
C12 C13 H13A 120.3
C14 C13 H13A 120.3
C15 C14 C13 121.9(3)
C15 C14 H14A 119.1
C13 C14 H14A 119.1
C14 C15 C16 117.8(3)
C14 C15 C18 121.3(3)
C16 C15 C18 120.9(3)
C17 C16 C15 121.5(3)
C17 C16 H16A 119.2
C15 C16 H16A 119.2
C16 C17 C12 119.4(3)
C16 C17 H17A 120.3
C12 C17 H17A 120.3
C15 C18 H18A 109.5
C15 C18 H18B 109.5
H18A C18 H18B 109.5
C15 C18 H18C 109.5
H18A C18 H18C 109.5
H18B C18 H18C 109.5

loop_
_geom_bond_atom_site_label_1
_geom_bond_atom_site_label_2
_geom_bond_site_symmetry_2
_geom_bond_distance
_geom_bond_publ_flag
S1 O3 . 1.4306(18) ?
S1 O2 . 1.4408(17) ?
S1 N1 . 1.602(2) ?
S1 C12 . 1.763(3) ?
O1 C2 . 1.443(3) ?
O1 H1A . .82 ?
N1 C1 . 1.474(3) ?
N1 H1B . .86 ?
C1 C9 . 1.536(3) ?
C1 C2 . 1.541(3) ?
C1 H1C . .98 ?
C2 C3 . 1.506(3) ?
C2 H2B . .98 ?
C3 C4 . 1.376(4) ?
C3 C8 . 1.388(3) ?
C4 C5 . 1.388(4) ?
C4 H4A . .93 ?
C5 C6 . 1.370(4) ?
C5 H5A . .93 ?
C6 C7 . 1.373(4) ?
C6 H6A . .93 ?
C7 C8 . 1.384(4) ?
C7 H7A . .93 ?
C8 H8A . .93 ?
C9 C11 . 1.516(4) ?
C9 C10 . 1.517(4) ?
C9 H9A . .98 ?
C10 H10A . .96 ?
C10 H10B . .96 ?
C10 H10C . .96 ?
C11 H11A . .96 ?
C11 H11B . .96 ?
C11 H11C . .96 ?
C12 C13 . 1.372(3) ?
C12 C17 . 1.382(3) ?
C13 C14 . 1.379(3) ?
C13 H13A . .93 ?
C14 C15 . 1.373(4) ?
C14 H14A . .93 ?
C15 C16 . 1.379(4) ?
C15 C18 . 1.515(4) ?
C16 C17 . 1.378(3) ?
C16 H16A . .93 ?
C17 H17A . .93 ?
C18 H18A . .96 ?
C18 H18B . .96 ?
C18 H18C . .96 ?

loop_
_geom_hbond_atom_site_label_D
_geom_hbond_atom_site_label_H
_geom_hbond_atom_site_label_A
_geom_hbond_site_symmetry_A
_geom_hbond_distance_DH
_geom_hbond_distance_HA
_geom_hbond_distance_DA
_geom_hbond_angle_DHA
O1 H1A O2 3_745 .82 2.07 2.884(3) 171.6
N1 H1B O1 1_455 .86 2.36 3.162(3) 156.1

loop_
_geom_torsion_atom_site_label_1
_geom_torsion_atom_site_label_2
_geom_torsion_atom_site_label_3
_geom_torsion_atom_site_label_4
_geom_torsion
O3 S1 N1 C1 -119.78(19)
O2 S1 N1 C1 9.9(2)
C12 S1 N1 C1 124.67(19)
S1 N1 C1 C9 91.8(2)
S1 N1 C1 C2 -142.43(19)
N1 C1 C2 O1 166.25(19)
C9 C1 C2 O1 -67.6(3)
N1 C1 C2 C3 43.6(3)
C9 C1 C2 C3 169.8(2)
O1 C2 C3 C4 147.9(2)
C1 C2 C3 C4 -92.7(3)
O1 C2 C3 C8 -29.7(3)
C1 C2 C3 C8 89.7(3)
C8 C3 C4 C5 -1.3(4)
C2 C3 C4 C5 -179.0(3)
C3 C4 C5 C6 1.3(5)
C4 C5 C6 C7 -1.2(5)
C5 C6 C7 C8 1.2(5)
C6 C7 C8 C3 -1.2(5)
C4 C3 C8 C7 1.3(4)
C2 C3 C8 C7 178.9(2)
N1 C1 C9 C11 52.9(3)
C2 C1 C9 C11 -72.8(3)
N1 C1 C9 C10 -72.9(3)
C2 C1 C9 C10 161.4(3)
O3 S1 C12 C13 11.6(3)
O2 S1 C12 C13 -115.7(2)
N1 S1 C12 C13 129.9(2)
O3 S1 C12 C17 -171.0(2)
O2 S1 C12 C17 61.6(2)
N1 S1 C12 C17 -52.8(2)
C17 C12 C13 C14 -.9(4)
S1 C12 C13 C14 176.4(2)
C12 C13 C14 C15 .3(5)
C13 C14 C15 C16 .5(5)
C13 C14 C15 C18 178.0(3)
C14 C15 C16 C17 -.8(4)
C18 C15 C16 C17 -178.2(3)
C15 C16 C17 C12 .2(4)
C13 C12 C17 C16 .6(4)
S1 C12 C17 C16 -176.7(2)

loop_
_cod_related_entry_id
_cod_related_entry_database
_cod_related_entry_code
1 ChemSpider 24731474
